data_7102123
loop_
_publ_author_name
'Willans, Charlotte E'
'Anderson, Kirsty M'
'Junk, Peter C'
'Barbour, Leonard J'
'Steed, Jonathan W'

_publ_section_title
;
 A small tris(imidazolium) cage forms an N-heterocyclic carbene complex
 with silver(I).
;
_journal_issue 35
_journal_name_full 'Chemical communications (Cambridge, England)'
_journal_page_first 3634
_journal_page_last 3636
_journal_paper_doi 10.1039/b708692j
_journal_year 2007
_chemical_formula_moiety 'C39 H49 Ag N6, 2(F6 P)'
_chemical_formula_sum 'C39 H49 Ag F12 N6 P2'
_chemical_formula_weight 999.65
_chemical_name_systematic
;
?
;
_space_group_IT_number 14
_symmetry_cell_setting monoclinic
_symmetry_space_group_name_Hall '-P 2ybc'
_symmetry_space_group_name_H-M 'P 1 21/c 1'
_atom_sites_solution_hydrogens geom
_atom_sites_solution_primary direct
_atom_sites_solution_secondary difmap
_audit_creation_method SHELXL-97
_cell_angle_alpha 90.00
_cell_angle_beta 112.441(4)
_cell_angle_gamma 90.00
_cell_formula_units_Z 4
_cell_length_a 12.4533(12)
_cell_length_b 15.5863(15)
_cell_length_c 22.8102(18)
_cell_measurement_temperature 120(2)
_cell_volume 4092.2(6)
_computing_cell_refinement SMART
_computing_data_collection SMART
_computing_data_reduction SAINT
_computing_molecular_graphics X-Seed
_computing_publication_material X-Seed
_computing_structure_refinement 'SHELXL-97 (Sheldrick, 1997)'
_computing_structure_solution 'SHELXS-97 (Sheldrick, 1990)'
_diffrn_ambient_temperature 120(2)
_diffrn_measured_fraction_theta_full 0.996
_diffrn_measured_fraction_theta_max 0.996
_diffrn_measurement_device_type 'SMART 1k'
_diffrn_radiation_monochromator graphite
_diffrn_radiation_source 'fine-focus sealed tube'
_diffrn_radiation_type MoK\a
_diffrn_radiation_wavelength 0.71073
_diffrn_reflns_av_R_equivalents 0.3042
_diffrn_reflns_av_sigmaI/netI 0.3135
_diffrn_reflns_limit_h_max 17
_diffrn_reflns_limit_h_min -16
_diffrn_reflns_limit_k_max 21
_diffrn_reflns_limit_k_min -21
_diffrn_reflns_limit_l_max 31
_diffrn_reflns_limit_l_min -31
_diffrn_reflns_number 48483
_diffrn_reflns_theta_full 29.18
_diffrn_reflns_theta_max 29.18
_diffrn_reflns_theta_min 1.62
_exptl_absorpt_coefficient_mu 0.664
_exptl_absorpt_correction_T_max 1.0000
_exptl_absorpt_correction_T_min 0.641796
_exptl_absorpt_correction_type multi-scan
_exptl_absorpt_process_details SADABS
_exptl_crystal_colour colourless
_exptl_crystal_density_diffrn 1.623
_exptl_crystal_density_method 'not measured'
_exptl_crystal_description plate
_exptl_crystal_F_000 2040
_exptl_crystal_size_max 0.20
_exptl_crystal_size_mid 0.10
_exptl_crystal_size_min 0.10
_refine_diff_density_max 0.723
_refine_diff_density_min -0.600
_refine_diff_density_rms 0.123
_refine_ls_extinction_method none
_refine_ls_goodness_of_fit_ref 1.010
_refine_ls_hydrogen_treatment calc
_refine_ls_matrix_type full
_refine_ls_number_parameters 557
_refine_ls_number_reflns 11030
_refine_ls_number_restraints 0
_refine_ls_restrained_S_all 1.010
_refine_ls_R_factor_all 0.2866
_refine_ls_R_factor_gt 0.1216
_refine_ls_shift/su_max 0.000
_refine_ls_shift/su_mean 0.000
_refine_ls_structure_factor_coef Fsqd
_refine_ls_weighting_details 'calc w=1/[\s^2^(Fo^2^)+(0.0570P)^2^+10.1864P] where P=(Fo^2^+2Fc^2^)/3'
_refine_ls_weighting_scheme calc
_refine_ls_wR_factor_gt 0.1720
_refine_ls_wR_factor_ref 0.2215
_reflns_number_gt 4288
_reflns_number_total 11030
_reflns_threshold_expression >2sigma(I)
_cod_data_source_file b708692j.txt
_cod_data_source_block c:\rawdat~1\charlo~1\07srv231\work\k
_cod_depositor_comments
;
The following automatic conversions were performed:
'_symmetry_cell_setting' value 'Monoclinic' changed to 'monoclinic'
according to '/home/saulius/struct/CIF-dictionaries/cif_core.dic'
dictionary named 'cif_core.dic' version 2.4.1 from 2010-06-29.

Automatic conversion script
Id: cif_fix_enum 1527 2010-12-29 10:47:43Z saulius 
;
_cod_original_sg_symbol_H-M P2(1)/c
_cod_database_code 7102123

loop_
_symmetry_equiv_pos_as_xyz
'x, y, z'
'-x, y+1/2, -z+1/2'
'-x, -y, -z'
'x, -y-1/2, z-1/2'

loop_
_atom_site_label
_atom_site_type_symbol
_atom_site_fract_x
_atom_site_fract_y
_atom_site_fract_z
_atom_site_U_iso_or_equiv
_atom_site_adp_type
_atom_site_occupancy
_atom_site_symmetry_multiplicity
_atom_site_calc_flag
_atom_site_refinement_flags
_atom_site_disorder_assembly
_atom_site_disorder_group
Ag1 Ag 0.11447(6) 0.76500(5) 0.42230(3) 0.0269(2) Uani 0.893(2) 1 d P A 1
Ag2 Ag 0.2571(6) 0.8056(5) 0.3570(3) 0.042(3) Uani 0.107(2) 1 d P A 2
P1 P 0.5752(3) 0.88366(19) 0.25789(12) 0.0504(8) Uani 1 1 d . . .
P2 P -0.1172(2) 0.72199(18) 0.53881(12) 0.0438(7) Uani 1 1 d . . .
F1 F 0.6041(6) 0.8656(4) 0.3303(3) 0.074(2) Uani 1 1 d . . .
F2 F 0.5442(5) 0.9046(4) 0.1849(2) 0.0658(18) Uani 1 1 d . . .
F3 F 0.5915(14) 0.7881(5) 0.2464(4) 0.200(6) Uani 1 1 d . . .
F4 F 0.4467(8) 0.8712(9) 0.2449(3) 0.195(7) Uani 1 1 d . . .
F5 F 0.5704(6) 0.9809(4) 0.2714(3) 0.079(2) Uani 1 1 d . . .
F6 F 0.7068(6) 0.8962(6) 0.2696(3) 0.102(3) Uani 1 1 d . . .
F7 F -0.1535(6) 0.7975(4) 0.5732(3) 0.080(2) Uani 1 1 d . . .
F8 F -0.0810(5) 0.6432(4) 0.5053(3) 0.0579(16) Uani 1 1 d . . .
F9 F -0.0776(5) 0.6679(4) 0.6033(2) 0.0557(16) Uani 1 1 d . . .
F10 F 0.0080(5) 0.7606(4) 0.5599(3) 0.0694(18) Uani 1 1 d . . .
F11 F -0.2440(5) 0.6796(4) 0.5187(3) 0.0648(18) Uani 1 1 d . . .
F12 F -0.1582(6) 0.7735(4) 0.4750(3) 0.083(2) Uani 1 1 d . . .
N1 N 0.2506(6) 0.6790(4) 0.5540(3) 0.0279(17) Uani 1 1 d . A .
N2 N 0.1467(6) 0.5864(5) 0.4863(3) 0.0290(17) Uani 1 1 d . A .
N3 N 0.0955(7) 0.9419(6) 0.3554(4) 0.046(2) Uani 1 1 d . A .
N4 N -0.0097(7) 0.8492(5) 0.2896(4) 0.043(2) Uani 1 1 d . A .
N5 N 0.4994(6) 0.7371(4) 0.4005(3) 0.0281(16) Uani 1 1 d . A .
N6 N 0.3903(6) 0.6471(5) 0.3311(3) 0.0317(18) Uani 1 1 d . A .
C1 C 0.1766(8) 0.6716(6) 0.4927(4) 0.035(2) Uani 1 1 d . . .
C2 C 0.2673(8) 0.6017(6) 0.5855(4) 0.034(2) Uani 1 1 d . . .
H2 H 0.3161 0.5913 0.6285 0.040 Uiso 1 1 calc R A .
C3 C 0.2012(8) 0.5436(7) 0.5434(4) 0.040(2) Uani 1 1 d . A .
H3 H 0.1934 0.4846 0.5513 0.049 Uiso 1 1 calc R . .
C4 C 0.0664(8) 0.5448(6) 0.4276(4) 0.037(2) Uani 1 1 d . . .
H4A H -0.0142 0.5498 0.4256 0.045 Uiso 1 1 calc R A .
H4B H 0.0855 0.4830 0.4287 0.045 Uiso 1 1 calc R . .
C5 C 0.0738(8) 0.5845(6) 0.3696(4) 0.036(2) Uani 1 1 d . A .
C6 C -0.0100(8) 0.6473(6) 0.3346(4) 0.035(2) Uani 1 1 d . . .
C7 C 0.0091(8) 0.6930(6) 0.2868(4) 0.038(2) Uani 1 1 d . A .
C8 C 0.1036(8) 0.6761(6) 0.2697(4) 0.033(2) Uani 1 1 d . . .
C9 C 0.1830(7) 0.6115(6) 0.3043(4) 0.031(2) Uani 1 1 d . A .
C10 C 0.1696(7) 0.5671(5) 0.3540(4) 0.029(2) Uani 1 1 d . . .
C11 C 0.2537(8) 0.4963(6) 0.3871(4) 0.044(3) Uani 1 1 d . A .
H11A H 0.2763 0.4666 0.3551 0.053 Uiso 1 1 calc R . .
H11B H 0.2122 0.4540 0.4032 0.053 Uiso 1 1 calc R . .
C12 C 0.3657(8) 0.5232(6) 0.4428(4) 0.047(3) Uani 1 1 d . . .
H12A H 0.4151 0.5564 0.4265 0.070 Uiso 1 1 calc R A .
H12B H 0.4075 0.4718 0.4645 0.070 Uiso 1 1 calc R . .
H12C H 0.3454 0.5584 0.4726 0.070 Uiso 1 1 calc R . .
C13 C 0.2900(8) 0.5973(7) 0.2881(4) 0.045(3) Uani 1 1 d . . .
H13A H 0.3098 0.5355 0.2918 0.054 Uiso 1 1 calc R A .
H13B H 0.2723 0.6151 0.2437 0.054 Uiso 1 1 calc R . .
C14 C 0.1128(8) 0.7197(7) 0.2128(5) 0.054(3) Uani 1 1 d . A .
H14A H 0.0346 0.7400 0.1850 0.064 Uiso 1 1 calc R . .
H14B H 0.1379 0.6767 0.1887 0.064 Uiso 1 1 calc R . .
C15 C 0.1957(10) 0.7948(7) 0.2278(5) 0.068(4) Uani 1 1 d . . .
H15A H 0.1774 0.8349 0.2558 0.102 Uiso 1 1 calc R A .
H15B H 0.1879 0.8241 0.1884 0.102 Uiso 1 1 calc R . .
H15C H 0.2755 0.7741 0.2491 0.102 Uiso 1 1 calc R . .
C16 C -0.0687(8) 0.7699(7) 0.2585(4) 0.046(3) Uani 1 1 d . . .
H16A H -0.0864 0.7731 0.2124 0.055 Uiso 1 1 calc R A .
H16B H -0.1428 0.7635 0.2645 0.055 Uiso 1 1 calc R . .
C17 C -0.1226(8) 0.6592(7) 0.3468(4) 0.051(3) Uani 1 1 d . A .
H17A H -0.1063 0.6493 0.3922 0.062 Uiso 1 1 calc R . .
H17B H -0.1508 0.7188 0.3363 0.062 Uiso 1 1 calc R . .
C18 C -0.2147(9) 0.5978(9) 0.3072(5) 0.073(4) Uani 1 1 d . . .
H18A H -0.2352 0.6105 0.2622 0.110 Uiso 1 1 calc R A .
H18B H -0.2838 0.6038 0.3176 0.110 Uiso 1 1 calc R . .
H18C H -0.1853 0.5389 0.3161 0.110 Uiso 1 1 calc R . .
C19 C 0.3912(7) 0.7101(6) 0.3698(4) 0.032(2) Uani 1 1 d . . .
H19 H 0.3246 0.7328 0.3750 0.039 Uiso 1 1 calc R A .
C20 C 0.5030(8) 0.6335(6) 0.3362(4) 0.038(2) Uani 1 1 d . . .
H20 H 0.5290 0.5919 0.3141 0.046 Uiso 1 1 calc R A .
C21 C 0.5688(8) 0.6913(6) 0.3790(5) 0.040(2) Uani 1 1 d . A .
H21 H 0.6503 0.6985 0.3918 0.048 Uiso 1 1 calc R . .
C22 C 0.5363(7) 0.8094(5) 0.4464(4) 0.027(2) Uani 1 1 d . . .
H22A H 0.5584 0.8591 0.4264 0.032 Uiso 1 1 calc R A .
H22B H 0.6054 0.7920 0.4838 0.032 Uiso 1 1 calc R . .
C23 C 0.4392(8) 0.8358(6) 0.4679(4) 0.032(2) Uani 1 1 d . A .
C24 C 0.3615(8) 0.8998(6) 0.4342(4) 0.037(2) Uani 1 1 d . . .
C25 C 0.2720(8) 0.9242(6) 0.4528(4) 0.036(2) Uani 1 1 d . A .
C26 C 0.2579(8) 0.8839(5) 0.5048(4) 0.033(2) Uani 1 1 d . . .
C27 C 0.3323(7) 0.8163(5) 0.5363(4) 0.028(2) Uani 1 1 d . A .
C28 C 0.4261(8) 0.7931(5) 0.5186(4) 0.032(2) Uani 1 1 d . . .
C29 C 0.5070(7) 0.7200(6) 0.5510(4) 0.034(2) Uani 1 1 d . A .
H29A H 0.5346 0.6921 0.5204 0.041 Uiso 1 1 calc R . .
H29B H 0.4640 0.6766 0.5652 0.041 Uiso 1 1 calc R . .
C30 C 0.6108(8) 0.7513(6) 0.6078(4) 0.041(2) Uani 1 1 d . . .
H30A H 0.6589 0.7887 0.5932 0.062 Uiso 1 1 calc R A .
H30B H 0.6570 0.7019 0.6303 0.062 Uiso 1 1 calc R . .
H30C H 0.5836 0.7833 0.6364 0.062 Uiso 1 1 calc R . .
C31 C 0.3098(8) 0.7600(6) 0.5840(4) 0.040(2) Uani 1 1 d . . .
H31A H 0.3844 0.7462 0.6189 0.048 Uiso 1 1 calc R A .
H31B H 0.2606 0.7913 0.6022 0.048 Uiso 1 1 calc R . .
C32 C 0.1616(8) 0.9117(6) 0.5267(4) 0.039(2) Uani 1 1 d . A .
H32A H 0.0940 0.9316 0.4895 0.047 Uiso 1 1 calc R . .
H32B H 0.1366 0.8616 0.5450 0.047 Uiso 1 1 calc R . .
C33 C 0.1997(10) 0.9824(8) 0.5753(5) 0.072(4) Uani 1 1 d . . .
H33A H 0.2648 0.9622 0.6129 0.109 Uiso 1 1 calc R A .
H33B H 0.1348 0.9987 0.5873 0.109 Uiso 1 1 calc R . .
H33C H 0.2244 1.0322 0.5574 0.109 Uiso 1 1 calc R . .
C34 C 0.1778(9) 0.9855(6) 0.4111(5) 0.051(3) Uani 1 1 d . . .
H34A H 0.1355 1.0099 0.4362 0.061 Uiso 1 1 calc R A .
H34B H 0.2146 1.0335 0.3972 0.061 Uiso 1 1 calc R . .
C35 C 0.3715(9) 0.9393(6) 0.3744(5) 0.047(3) Uani 1 1 d . A .
H35A H 0.4040 0.8965 0.3537 0.056 Uiso 1 1 calc R . .
H35B H 0.2934 0.9561 0.3439 0.056 Uiso 1 1 calc R . .
C36 C 0.4482(9) 1.0160(6) 0.3925(5) 0.059(3) Uani 1 1 d . . .
H36A H 0.4146 1.0589 0.4119 0.088 Uiso 1 1 calc R A .
H36B H 0.4555 1.0403 0.3546 0.088 Uiso 1 1 calc R . .
H36C H 0.5252 0.9992 0.4229 0.088 Uiso 1 1 calc R . .
C37 C 0.0617(9) 0.8581(6) 0.3491(5) 0.041(2) Uani 1 1 d . . .
C38 C -0.0238(9) 0.9221(8) 0.2559(6) 0.071(4) Uani 1 1 d . . .
H38 H -0.0707 0.9299 0.2123 0.085 Uiso 1 1 calc R A .
C39 C 0.0407(10) 0.9812(8) 0.2958(6) 0.066(4) Uani 1 1 d . A .
H39 H 0.0486 1.0395 0.2858 0.080 Uiso 1 1 calc R . .

loop_
_atom_site_aniso_label
_atom_site_aniso_U_11
_atom_site_aniso_U_22
_atom_site_aniso_U_33
_atom_site_aniso_U_23
_atom_site_aniso_U_13
_atom_site_aniso_U_12
Ag1 0.0290(4) 0.0243(4) 0.0263(4) 0.0012(4) 0.0092(3) -0.0001(4)
Ag2 0.024(4) 0.050(5) 0.050(5) 0.005(3) 0.012(3) 0.017(3)
P1 0.074(2) 0.049(2) 0.0328(15) -0.0015(13) 0.0252(15) -0.0183(16)
P2 0.0448(17) 0.0453(18) 0.0445(15) -0.0004(13) 0.0206(13) -0.0050(14)
F1 0.135(6) 0.052(4) 0.040(3) 0.008(3) 0.040(4) -0.001(4)
F2 0.079(5) 0.087(5) 0.028(3) -0.003(3) 0.017(3) -0.020(4)
F3 0.49(2) 0.061(6) 0.139(8) -0.009(5) 0.227(12) -0.032(8)
F4 0.093(7) 0.428(19) 0.058(5) -0.015(8) 0.022(5) -0.151(10)
F5 0.131(6) 0.062(5) 0.063(4) 0.015(3) 0.059(4) 0.013(4)
F6 0.064(5) 0.183(9) 0.068(5) 0.039(5) 0.034(4) 0.043(5)
F7 0.092(5) 0.042(4) 0.132(6) -0.024(4) 0.072(5) -0.006(3)
F8 0.073(4) 0.063(4) 0.053(4) -0.010(3) 0.042(3) -0.004(3)
F9 0.067(4) 0.063(4) 0.033(3) -0.002(3) 0.015(3) -0.010(3)
F10 0.068(4) 0.084(5) 0.067(4) -0.006(4) 0.037(3) -0.034(4)
F11 0.037(4) 0.058(4) 0.083(4) 0.008(3) 0.004(3) -0.001(3)
F12 0.112(6) 0.065(4) 0.061(4) 0.025(4) 0.020(4) -0.002(4)
N1 0.038(5) 0.028(4) 0.024(4) -0.002(3) 0.019(4) -0.009(4)
N2 0.024(4) 0.033(5) 0.030(4) -0.001(3) 0.010(3) 0.000(4)
N3 0.031(5) 0.054(6) 0.050(6) 0.010(5) 0.012(4) 0.002(4)
N4 0.024(5) 0.050(6) 0.052(6) 0.031(5) 0.011(4) 0.023(4)
N5 0.025(4) 0.028(4) 0.031(4) 0.000(3) 0.011(3) 0.005(4)
N6 0.022(4) 0.038(5) 0.038(4) -0.008(4) 0.015(3) 0.002(4)
C1 0.038(6) 0.043(6) 0.022(5) 0.003(4) 0.009(4) 0.007(5)
C2 0.032(6) 0.042(6) 0.028(5) 0.001(4) 0.013(4) -0.017(5)
C3 0.036(6) 0.054(7) 0.029(5) 0.012(5) 0.010(5) -0.003(5)
C4 0.039(6) 0.028(5) 0.031(5) -0.008(4) -0.003(4) -0.014(4)
C5 0.031(6) 0.044(6) 0.032(5) -0.010(5) 0.010(5) -0.007(5)
C6 0.029(6) 0.051(6) 0.015(4) -0.018(4) -0.003(4) 0.006(5)
C7 0.029(6) 0.060(7) 0.021(5) 0.008(4) 0.003(4) 0.008(5)
C8 0.032(6) 0.038(6) 0.030(5) 0.000(4) 0.013(4) 0.003(5)
C9 0.019(5) 0.035(6) 0.038(5) -0.023(4) 0.011(4) -0.001(4)
C10 0.027(5) 0.030(5) 0.024(5) 0.000(4) 0.001(4) 0.001(4)
C11 0.024(6) 0.047(7) 0.049(6) -0.016(5) 0.000(5) -0.006(5)
C12 0.025(6) 0.057(7) 0.045(6) 0.009(5) -0.001(5) 0.006(5)
C13 0.026(6) 0.061(7) 0.041(6) -0.017(5) 0.006(5) -0.002(5)
C14 0.034(6) 0.073(8) 0.053(6) 0.010(6) 0.016(5) -0.012(6)
C15 0.069(9) 0.077(9) 0.077(8) 0.018(7) 0.047(7) -0.006(7)
C16 0.041(6) 0.058(7) 0.034(5) 0.007(5) 0.007(4) 0.002(6)
C17 0.034(6) 0.090(9) 0.039(6) -0.003(6) 0.025(5) 0.016(6)
C18 0.039(7) 0.130(12) 0.065(8) -0.023(8) 0.034(6) -0.013(7)
C19 0.014(5) 0.042(6) 0.036(5) -0.008(4) 0.004(4) 0.009(4)
C20 0.024(6) 0.044(6) 0.057(6) -0.013(5) 0.026(5) 0.004(5)
C21 0.023(5) 0.040(6) 0.063(7) -0.009(5) 0.024(5) -0.001(5)
C22 0.027(5) 0.031(5) 0.018(4) 0.004(4) 0.003(4) 0.002(4)
C23 0.031(6) 0.027(5) 0.040(5) -0.001(4) 0.015(5) -0.001(4)
C24 0.044(6) 0.042(6) 0.030(5) -0.006(4) 0.020(5) -0.004(5)
C25 0.045(6) 0.026(5) 0.041(6) 0.009(4) 0.021(5) 0.004(5)
C26 0.038(6) 0.016(5) 0.048(6) -0.019(4) 0.018(5) -0.015(4)
C27 0.027(5) 0.023(5) 0.032(5) -0.007(4) 0.009(4) -0.007(4)
C28 0.031(5) 0.025(5) 0.028(5) 0.000(4) -0.001(4) -0.003(4)
C29 0.036(6) 0.033(6) 0.035(5) 0.003(4) 0.015(4) 0.002(4)
C30 0.044(6) 0.039(7) 0.035(5) 0.001(4) 0.008(4) 0.008(5)
C31 0.050(6) 0.035(6) 0.036(5) -0.002(5) 0.018(5) -0.005(5)
C32 0.029(6) 0.043(6) 0.046(6) -0.016(5) 0.015(5) -0.001(5)
C33 0.069(9) 0.079(9) 0.085(9) -0.038(7) 0.047(8) -0.019(7)
C34 0.064(8) 0.041(6) 0.065(7) 0.009(6) 0.043(7) 0.015(6)
C35 0.043(7) 0.039(6) 0.065(7) -0.004(5) 0.029(6) -0.004(5)
C36 0.046(7) 0.040(7) 0.082(8) -0.010(6) 0.015(6) -0.010(6)
C37 0.036(6) 0.040(7) 0.045(6) 0.003(5) 0.013(5) 0.008(5)
C38 0.040(8) 0.057(8) 0.085(9) 0.028(7) -0.011(6) 0.005(6)
C39 0.043(8) 0.054(8) 0.083(9) 0.030(7) 0.003(7) -0.003(6)

loop_
_atom_type_symbol
_atom_type_description
_atom_type_scat_dispersion_real
_atom_type_scat_dispersion_imag
_atom_type_scat_source
C C 0.0033 0.0016 'International Tables Vol C Tables 4.2.6.8 and 6.1.1.4'
Ag Ag -0.8971 1.1015 'International Tables Vol C Tables 4.2.6.8 and 6.1.1.4'
F F 0.0171 0.0103 'International Tables Vol C Tables 4.2.6.8 and 6.1.1.4'
N N 0.0061 0.0033 'International Tables Vol C Tables 4.2.6.8 and 6.1.1.4'
P P 0.1023 0.0942 'International Tables Vol C Tables 4.2.6.8 and 6.1.1.4'
H H 0.0000 0.0000 'International Tables Vol C Tables 4.2.6.8 and 6.1.1.4'

loop_
_geom_angle_atom_site_label_1
_geom_angle_atom_site_label_2
_geom_angle_atom_site_label_3
_geom_angle
C1 Ag1 C37 176.0(4)
F4 P1 F3 92.4(8)
F4 P1 F5 92.6(7)
F3 P1 F5 175.0(7)
F4 P1 F6 178.6(4)
F3 P1 F6 87.2(7)
F5 P1 F6 87.8(4)
F4 P1 F1 89.2(4)
F3 P1 F1 90.8(4)
F5 P1 F1 88.7(3)
F6 P1 F1 92.1(4)
F4 P1 F2 90.3(4)
F3 P1 F2 90.8(4)
F5 P1 F2 89.7(3)
F6 P1 F2 88.4(3)
F1 P1 F2 178.3(4)
F10 P2 F12 91.2(4)
F10 P2 F7 90.1(4)
F12 P2 F7 91.5(4)
F10 P2 F8 90.7(3)
F12 P2 F8 90.0(3)
F7 P2 F8 178.2(4)
F10 P2 F9 89.9(3)
F12 P2 F9 178.7(4)
F7 P2 F9 89.0(3)
F8 P2 F9 89.5(3)
F10 P2 F11 178.1(4)
F12 P2 F11 90.5(4)
F7 P2 F11 90.7(3)
F8 P2 F11 88.5(3)
F9 P2 F11 88.3(3)
C1 N1 C2 111.8(7)
C1 N1 C31 124.6(7)
C2 N1 C31 123.6(7)
C1 N2 C3 110.5(7)
C1 N2 C4 125.7(7)
C3 N2 C4 123.9(8)
C37 N3 C39 107.4(9)
C37 N3 C34 128.6(8)
C39 N3 C34 124.0(9)
C37 N4 C38 112.9(10)
C37 N4 C16 127.0(8)
C38 N4 C16 120.1(9)
C19 N5 C21 107.6(7)
C19 N5 C22 126.2(7)
C21 N5 C22 126.0(7)
C19 N6 C20 108.0(7)
C19 N6 C13 128.7(7)
C20 N6 C13 123.3(7)
N1 C1 N2 104.0(7)
N1 C1 Ag1 129.9(7)
N2 C1 Ag1 126.0(6)
C3 C2 N1 106.7(8)
C3 C2 H2 126.7
N1 C2 H2 126.7
C2 C3 N2 107.0(8)
C2 C3 H3 126.5
N2 C3 H3 126.5
N2 C4 C5 111.7(7)
N2 C4 H4A 109.3
C5 C4 H4A 109.3
N2 C4 H4B 109.3
C5 C4 H4B 109.3
H4A C4 H4B 107.9
C10 C5 C6 120.1(8)
C10 C5 C4 119.5(9)
C6 C5 C4 120.0(8)
C7 C6 C5 118.7(8)
C7 C6 C17 121.2(8)
C5 C6 C17 120.0(9)
C6 C7 C8 122.2(8)
C6 C7 C16 117.5(8)
C8 C7 C16 119.8(8)
C7 C8 C9 117.4(8)
C7 C8 C14 120.2(8)
C9 C8 C14 122.1(8)
C10 C9 C8 122.0(8)
C10 C9 C13 120.8(8)
C8 C9 C13 117.1(8)
C9 C10 C5 119.4(8)
C9 C10 C11 119.6(8)
C5 C10 C11 120.8(8)
C10 C11 C12 116.7(8)
C10 C11 H11A 108.1
C12 C11 H11A 108.1
C10 C11 H11B 108.1
C12 C11 H11B 108.1
H11A C11 H11B 107.3
C11 C12 H12A 109.5
C11 C12 H12B 109.5
H12A C12 H12B 109.5
C11 C12 H12C 109.5
H12A C12 H12C 109.5
H12B C12 H12C 109.5
N6 C13 C9 110.9(7)
N6 C13 H13A 109.5
C9 C13 H13A 109.5
N6 C13 H13B 109.5
C9 C13 H13B 109.5
H13A C13 H13B 108.0
C8 C14 C15 115.1(8)
C8 C14 H14A 108.5
C15 C14 H14A 108.5
C8 C14 H14B 108.5
C15 C14 H14B 108.5
H14A C14 H14B 107.5
C14 C15 H15A 109.5
C14 C15 H15B 109.5
H15A C15 H15B 109.5
C14 C15 H15C 109.5
H15A C15 H15C 109.5
H15B C15 H15C 109.5
N4 C16 C7 109.7(7)
N4 C16 H16A 109.7
C7 C16 H16A 109.7
N4 C16 H16B 109.7
C7 C16 H16B 109.7
H16A C16 H16B 108.2
C18 C17 C6 110.7(8)
C18 C17 H17A 109.5
C6 C17 H17A 109.5
C18 C17 H17B 109.5
C6 C17 H17B 109.5
H17A C17 H17B 108.1
C17 C18 H18A 109.5
C17 C18 H18B 109.5
H18A C18 H18B 109.5
C17 C18 H18C 109.5
H18A C18 H18C 109.5
H18B C18 H18C 109.5
N6 C19 N5 109.7(7)
N6 C19 H19 125.1
N5 C19 H19 125.1
C21 C20 N6 105.9(8)
C21 C20 H20 127.0
N6 C20 H20 127.0
N5 C21 C20 108.7(8)
N5 C21 H21 125.7
C20 C21 H21 125.7
N5 C22 C23 111.1(7)
N5 C22 H22A 109.4
C23 C22 H22A 109.4
N5 C22 H22B 109.4
C23 C22 H22B 109.4
H22A C22 H22B 108.0
C28 C23 C24 121.3(8)
C28 C23 C22 119.7(8)
C24 C23 C22 118.8(8)
C25 C24 C23 119.6(8)
C25 C24 C35 120.4(9)
C23 C24 C35 119.9(8)
C24 C25 C26 120.5(8)
C24 C25 C34 119.7(8)
C26 C25 C34 119.2(8)
C27 C26 C25 119.6(8)
C27 C26 C32 119.5(8)
C25 C26 C32 120.9(8)
C26 C27 C28 119.8(8)
C26 C27 C31 122.6(8)
C28 C27 C31 117.3(8)
C23 C28 C27 118.9(8)
C23 C28 C29 119.8(8)
C27 C28 C29 121.2(8)
C28 C29 C30 111.5(7)
C28 C29 H29A 109.3
C30 C29 H29A 109.3
C28 C29 H29B 109.3
C30 C29 H29B 109.3
H29A C29 H29B 108.0
C29 C30 H30A 109.5
C29 C30 H30B 109.5
H30A C30 H30B 109.5
C29 C30 H30C 109.5
H30A C30 H30C 109.5
H30B C30 H30C 109.5
N1 C31 C27 111.1(7)
N1 C31 H31A 109.4
C27 C31 H31A 109.4
N1 C31 H31B 109.4
C27 C31 H31B 109.4
H31A C31 H31B 108.0
C33 C32 C26 112.5(8)
C33 C32 H32A 109.1
C26 C32 H32A 109.1
C33 C32 H32B 109.1
C26 C32 H32B 109.1
H32A C32 H32B 107.8
C32 C33 H33A 109.5
C32 C33 H33B 109.5
H33A C33 H33B 109.5
C32 C33 H33C 109.5
H33A C33 H33C 109.5
H33B C33 H33C 109.5
N3 C34 C25 111.5(8)
N3 C34 H34A 109.3
C25 C34 H34A 109.3
N3 C34 H34B 109.3
C25 C34 H34B 109.3
H34A C34 H34B 108.0
C36 C35 C24 109.6(8)
C36 C35 H35A 109.7
C24 C35 H35A 109.7
C36 C35 H35B 109.7
C24 C35 H35B 109.7
H35A C35 H35B 108.2
C35 C36 H36A 109.5
C35 C36 H36B 109.5
H36A C36 H36B 109.5
C35 C36 H36C 109.5
H36A C36 H36C 109.5
H36B C36 H36C 109.5
N4 C37 N3 105.6(8)
N4 C37 Ag1 128.7(8)
N3 C37 Ag1 125.7(7)
C39 C38 N4 106.4(10)
C39 C38 H38 126.8
N4 C38 H38 126.8
C38 C39 N3 107.7(10)
C38 C39 H39 126.2
N3 C39 H39 126.2

loop_
_geom_bond_atom_site_label_1
_geom_bond_atom_site_label_2
_geom_bond_distance
Ag1 C1 2.085(9)
Ag1 C37 2.118(10)
P1 F4 1.524(8)
P1 F3 1.539(9)
P1 F5 1.552(7)
P1 F6 1.570(7)
P1 F1 1.575(6)
P1 F2 1.593(6)
P2 F10 1.566(6)
P2 F12 1.568(6)
P2 F7 1.574(6)
P2 F8 1.599(6)
P2 F9 1.601(6)
P2 F11 1.608(6)
N1 C1 1.356(10)
N1 C2 1.376(10)
N1 C31 1.491(10)
N2 C1 1.371(11)
N2 C3 1.389(10)
N2 C4 1.481(10)
N3 C37 1.364(12)
N3 C39 1.408(12)
N3 C34 1.460(13)
N4 C37 1.316(11)
N4 C38 1.345(12)
N4 C16 1.474(12)
N5 C19 1.327(10)
N5 C21 1.350(10)
N5 C22 1.487(10)
N6 C19 1.318(10)
N6 C20 1.380(10)
N6 C13 1.480(11)
C2 C3 1.347(12)
C2 H2 0.9500
C3 H3 0.9500
C4 C5 1.494(12)
C4 H4A 0.9900
C4 H4B 0.9900
C5 C10 1.396(12)
C5 C6 1.431(12)
C6 C7 1.397(12)
C6 C17 1.541(12)
C7 C8 1.398(12)
C7 C16 1.522(13)
C8 C9 1.420(12)
C8 C14 1.507(12)
C9 C10 1.393(12)
C9 C13 1.529(11)
C10 C11 1.511(12)
C11 C12 1.543(12)
C11 H11A 0.9900
C11 H11B 0.9900
C12 H12A 0.9800
C12 H12B 0.9800
C12 H12C 0.9800
C13 H13A 0.9900
C13 H13B 0.9900
C14 C15 1.511(14)
C14 H14A 0.9900
C14 H14B 0.9900
C15 H15A 0.9800
C15 H15B 0.9800
C15 H15C 0.9800
C16 H16A 0.9900
C16 H16B 0.9900
C17 C18 1.502(14)
C17 H17A 0.9900
C17 H17B 0.9900
C18 H18A 0.9800
C18 H18B 0.9800
C18 H18C 0.9800
C19 H19 0.9500
C20 C21 1.351(12)
C20 H20 0.9500
C21 H21 0.9500
C22 C23 1.524(11)
C22 H22A 0.9900
C22 H22B 0.9900
C23 C28 1.396(11)
C23 C24 1.399(12)
C24 C25 1.389(12)
C24 C35 1.543(12)
C25 C26 1.411(11)
C25 C34 1.531(13)
C26 C27 1.406(12)
C26 C32 1.526(12)
C27 C28 1.421(12)
C27 C31 1.503(11)
C28 C29 1.514(11)
C29 C30 1.519(11)
C29 H29A 0.9900
C29 H29B 0.9900
C30 H30A 0.9800
C30 H30B 0.9800
C30 H30C 0.9800
C31 H31A 0.9900
C31 H31B 0.9900
C32 C33 1.506(12)
C32 H32A 0.9900
C32 H32B 0.9900
C33 H33A 0.9800
C33 H33B 0.9800
C33 H33C 0.9800
C34 H34A 0.9900
C34 H34B 0.9900
C35 C36 1.486(12)
C35 H35A 0.9900
C35 H35B 0.9900
C36 H36A 0.9800
C36 H36B 0.9800
C36 H36C 0.9800
C38 C39 1.327(15)
C38 H38 0.9500
C39 H39 0.9500
